data_4077392
loop_
_publ_author_name
'Comte, Virginie'
'Blacque, Olivier'
'Kubicki, Marek M.'
'Mo\"ise, Claude'

_publ_section_title
;
 Regio- and Stereochemical Aspects of the Substitution Reaction between
 the Molybdenocene and Tungstenocene Dichlorides (\h5-C5H4-R)2MCl2(R =
 CMe3, SiMe3; M = Mo, W) and Metallophosphide Anions
 [(CO)5M&#x2018;PPh2]Li (M&#x2018; = Mo, W)
;
_journal_issue 25
_journal_name_full Organometallics
_journal_page_first 5432
_journal_paper_doi 10.1021/om010495g
_journal_volume 20
_journal_year 2001
_chemical_formula_moiety 'C32 H36 Cl O4 P Si2 W2'
_chemical_formula_sum 'C32 H36 Cl O4 P Si2 W2'
_chemical_formula_weight 974.91
_chemical_name_systematic
; 
 ? 
;
_space_group_IT_number 2
_symmetry_cell_setting triclinic
_symmetry_space_group_name_Hall '-P 1'
_symmetry_space_group_name_H-M 'P -1'
_atom_sites_solution_hydrogens geom
_atom_sites_solution_primary direct
_atom_sites_solution_secondary difmap
_cell_angle_alpha 76.390(11)
_cell_angle_beta 75.813(10)
_cell_angle_gamma 63.463(9)
_cell_formula_units_Z 2
_cell_length_a 10.9264(12)
_cell_length_b 11.4605(15)
_cell_length_c 16.5824(16)
_cell_measurement_reflns_used 25
_cell_measurement_temperature 293(2)
_cell_measurement_theta_max 26.27
_cell_measurement_theta_min 2.11
_cell_volume 1782.0(4)
_computing_cell_refinement 'CAD4 EXPRESS'
_computing_data_collection 'CAD4 EXPRESS'
_computing_data_reduction 'XCAD4 (Harms, 1996)'
_computing_molecular_graphics ORTEP3
_computing_publication_material 'SHELXL-97 (Sheldrick, 1997)'
_computing_structure_refinement 'SHELXL-97 (Sheldrick, 1997)'
_computing_structure_solution 'SHELXS-97 (Sheldrick, 1990)'
_diffrn_ambient_temperature 293(2)
_diffrn_measured_fraction_theta_full 1.000
_diffrn_measured_fraction_theta_max 1.000
_diffrn_measurement_device_type 'Enraf Nonius CAD4'
_diffrn_measurement_method Omega-scans
_diffrn_radiation_monochromator graphite
_diffrn_radiation_source 'fine-focus sealed tube'
_diffrn_radiation_type MoK\a
_diffrn_radiation_wavelength 0.71073
_diffrn_reflns_av_R_equivalents 0.0317
_diffrn_reflns_av_sigmaI/netI 0.0661
_diffrn_reflns_limit_h_max 13
_diffrn_reflns_limit_h_min -13
_diffrn_reflns_limit_k_max 13
_diffrn_reflns_limit_k_min -14
_diffrn_reflns_limit_l_max 0
_diffrn_reflns_limit_l_min -20
_diffrn_reflns_number 7489
_diffrn_reflns_theta_full 26.27
_diffrn_reflns_theta_max 26.27
_diffrn_reflns_theta_min 2.11
_diffrn_standards_decay_% 9.5
_diffrn_standards_interval_time 120
_diffrn_standards_number 3
_exptl_absorpt_coefficient_mu 6.670
_exptl_absorpt_correction_T_max 0.999
_exptl_absorpt_correction_T_min 0.697
_exptl_absorpt_correction_type psi-scan
_exptl_crystal_colour red
_exptl_crystal_density_diffrn 1.817
_exptl_crystal_density_method 'not measured'
_exptl_crystal_description prism
_exptl_crystal_F_000 936
_exptl_crystal_size_max 0.25
_exptl_crystal_size_mid 0.20
_exptl_crystal_size_min 0.10
_refine_diff_density_max 1.096
_refine_diff_density_min -1.306
_refine_diff_density_rms 0.145
_refine_ls_extinction_method none
_refine_ls_goodness_of_fit_ref 1.007
_refine_ls_hydrogen_treatment mixed
_refine_ls_matrix_type full
_refine_ls_number_parameters 379
_refine_ls_number_reflns 7228
_refine_ls_number_restraints 0
_refine_ls_restrained_S_all 1.007
_refine_ls_R_factor_all 0.0873
_refine_ls_R_factor_gt 0.0333
_refine_ls_shift/su_max 0.001
_refine_ls_shift/su_mean 0.000
_refine_ls_structure_factor_coef Fsqd
_refine_ls_weighting_details 'w=1/[\s^2^(Fo^2^)+(0.0285P)^2^+1.6156P] where P=(Fo^2^+2Fc^2^)/3'
_refine_ls_weighting_scheme calc
_refine_ls_wR_factor_gt 0.0677
_refine_ls_wR_factor_ref 0.0806
_reflns_number_gt 4778
_reflns_number_total 7228
_reflns_threshold_expression >2sigma(I)
_cod_data_source_file om010495g.cif
_cod_data_source_block 3'b-SiW
_cod_original_cell_volume 1782.0(3)
_cod_original_sg_symbol_H-M P-1
_cod_database_code 4077392

loop_
_symmetry_equiv_pos_as_xyz
'x, y, z'
'-x, -y, -z'

loop_
_atom_site_label
_atom_site_type_symbol
_atom_site_fract_x
_atom_site_fract_y
_atom_site_fract_z
_atom_site_U_iso_or_equiv
_atom_site_adp_type
_atom_site_occupancy
_atom_site_symmetry_multiplicity
_atom_site_calc_flag
_atom_site_refinement_flags
W1 W 0.89744(3) 0.05151(3) 0.336397(17) 0.04512(9) Uani 1 1 d .
W2 W 1.28913(3) 0.10439(3) 0.251345(17) 0.04329(9) Uani 1 1 d .
Cl Cl 1.03144(18) 0.18701(19) 0.31682(13) 0.0612(5) Uani 1 1 d .
P P 1.19974(17) 0.03184(17) 0.15488(11) 0.0416(4) Uani 1 1 d .
Si1 Si 0.9444(2) -0.2996(2) 0.37078(13) 0.0588(6) Uani 1 1 d .
Si2 Si 0.6048(2) 0.3911(2) 0.2929(2) 0.0795(8) Uani 1 1 d .
O1 O 1.3360(6) 0.2095(6) 0.3937(3) 0.0785(17) Uani 1 1 d .
O2 O 1.5943(5) 0.0287(6) 0.1647(4) 0.0795(18) Uani 1 1 d .
O3 O 1.2461(6) 0.3784(6) 0.1371(4) 0.0842(18) Uani 1 1 d .
O4 O 1.4059(7) -0.1870(6) 0.3479(4) 0.096(2) Uani 1 1 d .
C1 C 1.3219(7) 0.1695(7) 0.3403(5) 0.0532(18) Uani 1 1 d .
C2 C 1.4782(8) 0.0564(7) 0.1980(4) 0.0539(19) Uani 1 1 d .
C3 C 1.2535(7) 0.2816(8) 0.1792(5) 0.057(2) Uani 1 1 d .
C4 C 1.3574(8) -0.0819(8) 0.3156(5) 0.0570(19) Uani 1 1 d .
C5 C 1.0596(6) -0.0164(6) 0.2108(4) 0.0429(16) Uani 1 1 d .
C6 C 1.0773(6) -0.1238(6) 0.2768(4) 0.0438(16) Uani 1 1 d .
H6 H 1.1579 -0.1720 0.3003 0.057 Uiso 1 1 calc R
C7 C 0.9555(7) -0.1485(7) 0.3024(4) 0.0497(17) Uani 1 1 d .
C8 C 0.8584(7) -0.0467(7) 0.2502(4) 0.0503(18) Uani 1 1 d .
H8 H 0.7680 -0.0353 0.2523 0.065 Uiso 1 1 calc R
C9 C 0.9225(7) 0.0333(7) 0.1949(4) 0.0482(17) Uani 1 1 d .
H9 H 0.8816 0.1052 0.1556 0.063 Uiso 1 1 calc R
C10 C 0.6908(7) 0.2331(7) 0.3601(5) 0.0552(19) Uani 1 1 d .
C11 C 0.7652(7) 0.2137(9) 0.4249(5) 0.069(2) Uani 1 1 d .
H11 H 0.7923 0.2753 0.4339 0.089 Uiso 1 1 calc R
C12 C 0.7924(9) 0.0899(11) 0.4735(5) 0.089(3) Uani 1 1 d .
H12 H 0.8409 0.0556 0.5186 0.116 Uiso 1 1 calc R
C13 C 0.7327(8) 0.0257(9) 0.4419(5) 0.073(2) Uani 1 1 d .
H13 H 0.7351 -0.0580 0.4621 0.095 Uiso 1 1 calc R
C14 C 0.6693(7) 0.1136(7) 0.3739(5) 0.057(2) Uani 1 1 d .
H14 H 0.6205 0.0971 0.3424 0.074 Uiso 1 1 calc R
C15 C 1.0493(10) -0.4375(8) 0.3079(5) 0.088(3) Uani 1 1 d .
H15A H 1.1439 -0.4481 0.2948 0.115 Uiso 1 1 calc R
H15B H 1.0132 -0.4181 0.2568 0.115 Uiso 1 1 calc R
H15C H 1.0448 -0.5175 0.3398 0.115 Uiso 1 1 calc R
C16 C 0.7624(9) -0.2819(10) 0.3955(6) 0.091(3) Uani 1 1 d .
H16A H 0.7582 -0.3600 0.4307 0.118 Uiso 1 1 calc R
H16B H 0.7292 -0.2695 0.3443 0.118 Uiso 1 1 calc R
H16C H 0.7057 -0.2070 0.4243 0.118 Uiso 1 1 calc R
C17 C 1.0198(10) -0.3295(8) 0.4665(5) 0.077(3) Uani 1 1 d .
H17A H 1.1132 -0.3367 0.4505 0.100 Uiso 1 1 calc R
H17B H 1.0196 -0.4098 0.5005 0.100 Uiso 1 1 calc R
H17C H 0.9654 -0.2574 0.4981 0.100 Uiso 1 1 calc R
C18 C 0.7115(10) 0.4867(9) 0.2634(7) 0.106(4) Uani 1 1 d .
H18A H 0.6652 0.5680 0.2289 0.138 Uiso 1 1 calc R
H18B H 0.7998 0.4365 0.2328 0.138 Uiso 1 1 calc R
H18C H 0.7250 0.5053 0.3133 0.138 Uiso 1 1 calc R
C19 C 0.5735(12) 0.3554(10) 0.1986(7) 0.129(5) Uani 1 1 d .
H19A H 0.5287 0.4367 0.1636 0.168 Uiso 1 1 calc R
H19B H 0.5152 0.3085 0.2155 0.168 Uiso 1 1 calc R
H19C H 0.6603 0.3026 0.1679 0.168 Uiso 1 1 calc R
C20 C 0.4361(10) 0.4874(10) 0.3551(9) 0.151(6) Uani 1 1 d .
H20A H 0.3890 0.5699 0.3218 0.196 Uiso 1 1 calc R
H20B H 0.4523 0.5037 0.4049 0.196 Uiso 1 1 calc R
H20C H 0.3799 0.4384 0.3706 0.196 Uiso 1 1 calc R
C21 C 1.1195(7) 0.1526(6) 0.0685(4) 0.0433(16) Uani 1 1 d .
C22 C 1.1641(8) 0.1317(7) -0.0137(5) 0.061(2) Uani 1 1 d .
H22 H 1.2356 0.0520 -0.0267 0.080 Uiso 1 1 calc R
C23 C 1.1045(10) 0.2269(9) -0.0770(5) 0.082(3) Uani 1 1 d .
H23 H 1.1362 0.2116 -0.1326 0.107 Uiso 1 1 calc R
C24 C 0.9987(10) 0.3443(8) -0.0588(6) 0.080(3) Uani 1 1 d .
H24 H 0.9582 0.4079 -0.1022 0.104 Uiso 1 1 calc R
C25 C 0.9510(8) 0.3698(7) 0.0232(5) 0.067(2) Uani 1 1 d .
H25 H 0.8782 0.4490 0.0359 0.087 Uiso 1 1 calc R
C26 C 1.0158(7) 0.2726(7) 0.0864(5) 0.0548(19) Uani 1 1 d .
H26 H 0.9884 0.2893 0.1417 0.071 Uiso 1 1 calc R
C27 C 1.3135(7) -0.1142(6) 0.1039(4) 0.0463(17) Uani 1 1 d .
C28 C 1.4535(7) -0.1462(8) 0.0837(5) 0.062(2) Uani 1 1 d .
H28 H 1.4904 -0.0966 0.0985 0.081 Uiso 1 1 calc R
C29 C 1.5398(8) -0.2532(8) 0.0412(6) 0.076(3) Uani 1 1 d .
H29 H 1.6342 -0.2740 0.0265 0.099 Uiso 1 1 calc R
C30 C 1.4863(9) -0.3275(8) 0.0211(5) 0.075(3) Uani 1 1 d .
H30 H 1.5452 -0.3993 -0.0068 0.098 Uiso 1 1 calc R
C31 C 1.3512(10) -0.2996(9) 0.0406(6) 0.087(3) Uani 1 1 d .
H31 H 1.3166 -0.3517 0.0264 0.113 Uiso 1 1 calc R
C32 C 1.2619(8) -0.1920(8) 0.0823(5) 0.070(2) Uani 1 1 d .
H32 H 1.1676 -0.1722 0.0958 0.091 Uiso 1 1 calc R

loop_
_atom_site_aniso_label
_atom_site_aniso_U_11
_atom_site_aniso_U_22
_atom_site_aniso_U_33
_atom_site_aniso_U_23
_atom_site_aniso_U_13
_atom_site_aniso_U_12
W1 0.03587(16) 0.0575(2) 0.04044(17) -0.01386(14) -0.00524(12) -0.01513(14)
W2 0.03670(16) 0.05043(18) 0.04215(17) -0.01306(14) -0.00512(12) -0.01501(13)
Cl 0.0423(9) 0.0744(13) 0.0746(13) -0.0403(11) 0.0046(9) -0.0237(9)
P 0.0394(9) 0.0423(10) 0.0388(9) -0.0110(8) -0.0047(7) -0.0115(8)
Si1 0.0708(14) 0.0696(14) 0.0464(12) -0.0057(11) -0.0081(11) -0.0402(12)
Si2 0.0574(14) 0.0519(14) 0.127(2) -0.0202(14) -0.0225(15) -0.0135(12)
O1 0.082(4) 0.111(5) 0.062(4) -0.034(3) -0.005(3) -0.051(4)
O2 0.038(3) 0.124(5) 0.081(4) -0.046(4) 0.005(3) -0.031(3)
O3 0.084(4) 0.062(4) 0.089(5) -0.002(3) -0.009(3) -0.022(3)
O4 0.107(5) 0.064(4) 0.103(5) 0.006(4) -0.035(4) -0.021(4)
C1 0.038(4) 0.060(5) 0.062(5) -0.015(4) 0.000(3) -0.022(4)
C2 0.053(5) 0.069(5) 0.049(4) -0.015(4) -0.014(4) -0.027(4)
C3 0.045(4) 0.064(5) 0.065(5) -0.027(4) -0.006(4) -0.017(4)
C4 0.053(5) 0.069(5) 0.056(5) -0.018(4) -0.012(4) -0.026(4)
C5 0.042(4) 0.048(4) 0.036(4) -0.012(3) -0.001(3) -0.016(3)
C6 0.036(4) 0.047(4) 0.043(4) -0.016(3) -0.009(3) -0.007(3)
C7 0.052(4) 0.056(4) 0.048(4) -0.017(3) -0.007(3) -0.025(4)
C8 0.043(4) 0.072(5) 0.037(4) -0.010(4) -0.007(3) -0.024(4)
C9 0.043(4) 0.067(5) 0.034(4) -0.010(3) -0.007(3) -0.020(4)
C10 0.032(4) 0.058(5) 0.078(5) -0.033(4) -0.004(4) -0.012(3)
C11 0.041(4) 0.099(7) 0.064(5) -0.045(5) 0.007(4) -0.020(4)
C12 0.062(6) 0.135(9) 0.039(5) -0.030(6) 0.008(4) -0.012(6)
C13 0.052(5) 0.091(7) 0.059(5) -0.012(5) 0.014(4) -0.026(5)
C14 0.026(3) 0.065(5) 0.078(6) -0.027(4) 0.002(4) -0.016(3)
C15 0.120(8) 0.072(6) 0.077(6) -0.011(5) -0.009(6) -0.048(6)
C16 0.101(7) 0.122(8) 0.080(7) -0.022(6) -0.006(6) -0.074(7)
C17 0.104(7) 0.074(6) 0.060(5) 0.005(4) -0.022(5) -0.046(5)
C18 0.097(8) 0.068(6) 0.152(10) -0.019(6) -0.014(7) -0.035(6)
C19 0.160(11) 0.090(8) 0.158(11) 0.020(7) -0.109(10) -0.047(8)
C20 0.070(7) 0.073(7) 0.284(18) -0.048(9) 0.006(9) -0.014(6)
C21 0.044(4) 0.040(4) 0.044(4) -0.009(3) -0.010(3) -0.013(3)
C22 0.070(5) 0.059(5) 0.048(5) -0.012(4) -0.011(4) -0.018(4)
C23 0.117(8) 0.078(6) 0.035(4) -0.008(4) -0.019(5) -0.023(6)
C24 0.099(7) 0.062(6) 0.070(6) 0.004(5) -0.034(5) -0.021(5)
C25 0.067(5) 0.049(5) 0.071(6) -0.006(4) -0.021(4) -0.008(4)
C26 0.060(5) 0.051(4) 0.048(4) -0.007(4) -0.010(4) -0.019(4)
C27 0.044(4) 0.042(4) 0.043(4) -0.017(3) 0.000(3) -0.008(3)
C28 0.045(4) 0.069(5) 0.074(5) -0.030(4) 0.002(4) -0.022(4)
C29 0.048(5) 0.078(6) 0.094(7) -0.042(5) 0.004(4) -0.013(4)
C30 0.073(6) 0.063(6) 0.078(6) -0.032(5) 0.012(5) -0.021(5)
C31 0.082(7) 0.078(6) 0.108(8) -0.047(6) 0.026(6) -0.045(5)
C32 0.051(5) 0.071(5) 0.092(6) -0.037(5) 0.010(4) -0.025(4)

loop_
_atom_type_symbol
_atom_type_description
_atom_type_scat_dispersion_real
_atom_type_scat_dispersion_imag
_atom_type_scat_source
W W -0.8490 6.8722 'International Tables Vol C Tables 4.2.6.8 and 6.1.1.4'
Cl Cl 0.1484 0.1585 'International Tables Vol C Tables 4.2.6.8 and 6.1.1.4'
P P 0.1023 0.0942 'International Tables Vol C Tables 4.2.6.8 and 6.1.1.4'
Si Si 0.0817 0.0704 'International Tables Vol C Tables 4.2.6.8 and 6.1.1.4'
O O 0.0106 0.0060 'International Tables Vol C Tables 4.2.6.8 and 6.1.1.4'
C C 0.0033 0.0016 'International Tables Vol C Tables 4.2.6.8 and 6.1.1.4'
H H 0.0000 0.0000 'International Tables Vol C Tables 4.2.6.8 and 6.1.1.4'

loop_
_geom_angle_atom_site_label_1
_geom_angle_atom_site_label_2
_geom_angle_atom_site_label_3
_geom_angle
C14 W1 C8 79.6(3)
C14 W1 C13 36.7(3)
C8 W1 C13 94.1(3)
C14 W1 C7 99.1(3)
C8 W1 C7 37.7(2)
C13 W1 C7 90.8(3)
C14 W1 C6 134.9(2)
C8 W1 C6 59.9(2)
C13 W1 C6 122.5(3)
C7 W1 C6 36.4(2)
C14 W1 C10 37.2(2)
C8 W1 C10 104.1(2)
C13 W1 C10 61.9(3)
C7 W1 C10 134.2(2)
C6 W1 C10 162.5(2)
C14 W1 C12 59.7(3)
C8 W1 C12 130.1(3)
C13 W1 C12 36.1(3)
C7 W1 C12 118.2(4)
C6 W1 C12 134.6(3)
C10 W1 C12 60.2(3)
C14 W1 C9 100.1(3)
C8 W1 C9 36.2(2)
C13 W1 C9 127.0(3)
C7 W1 C9 61.5(3)
C6 W1 C9 58.7(2)
C10 W1 C9 104.5(3)
C12 W1 C9 159.9(3)
C14 W1 C11 59.0(3)
C8 W1 C11 137.4(3)
C13 W1 C11 59.3(3)
C7 W1 C11 150.0(3)
C6 W1 C11 161.9(3)
C10 W1 C11 35.5(3)
C12 W1 C11 34.7(3)
C9 W1 C11 137.0(3)
C14 W1 C5 134.4(3)
C8 W1 C5 59.0(2)
C13 W1 C5 150.1(3)
C7 W1 C5 60.2(2)
C6 W1 C5 34.9(2)
C10 W1 C5 132.7(3)
C12 W1 C5 165.2(3)
C9 W1 C5 34.6(2)
C11 W1 C5 149.7(3)
C14 W1 Cl 127.9(2)
C8 W1 Cl 133.84(18)
C13 W1 Cl 130.8(3)
C7 W1 Cl 132.26(18)
C6 W1 Cl 95.90(17)
C10 W1 Cl 91.00(18)
C12 W1 Cl 95.3(3)
C9 W1 Cl 97.98(18)
C11 W1 Cl 74.7(2)
C5 W1 Cl 78.56(16)
C2 W2 C1 90.8(3)
C2 W2 C3 85.3(3)
C1 W2 C3 89.2(3)
C2 W2 C4 85.6(3)
C1 W2 C4 90.5(3)
C3 W2 C4 170.8(3)
C2 W2 P 100.7(2)
C1 W2 P 168.53(19)
C3 W2 P 92.6(2)
C4 W2 P 89.5(2)
C2 W2 Cl 175.5(2)
C1 W2 Cl 88.77(19)
C3 W2 Cl 90.3(2)
C4 W2 Cl 98.9(2)
P W2 Cl 79.90(6)
W1 Cl W2 122.03(7)
C5 P C21 101.3(3)
C5 P C27 100.0(3)
C21 P C27 102.7(3)
C5 P W2 111.6(2)
C21 P W2 118.1(2)
C27 P W2 120.1(2)
C16 Si1 C17 112.6(4)
C16 Si1 C15 108.5(4)
C17 Si1 C15 110.2(4)
C16 Si1 C7 110.3(4)
C17 Si1 C7 108.8(3)
C15 Si1 C7 106.2(4)
C18 Si2 C19 111.0(5)
C18 Si2 C10 110.8(4)
C19 Si2 C10 108.9(4)
C18 Si2 C20 109.0(5)
C19 Si2 C20 109.5(6)
C10 Si2 C20 107.6(5)
O1 C1 W2 177.5(6)
O2 C2 W2 179.0(7)
O3 C3 W2 173.8(7)
O4 C4 W2 174.4(7)
C9 C5 C6 107.4(6)
C9 C5 P 129.2(5)
C6 C5 P 123.2(5)
C9 C5 W1 70.1(3)
C6 C5 W1 68.7(3)
P C5 W1 130.1(3)
C5 C6 C7 111.2(6)
C5 C6 W1 76.4(4)
C7 C6 W1 70.0(4)
C5 C6 H6 124.4
C7 C6 H6 124.4
W1 C6 H6 120.7
C6 C7 C8 103.9(6)
C6 C7 Si1 125.5(5)
C8 C7 Si1 129.4(5)
C6 C7 W1 73.7(4)
C8 C7 W1 70.1(4)
Si1 C7 W1 129.7(3)
C9 C8 C7 109.8(6)
C9 C8 W1 76.1(4)
C7 C8 W1 72.2(4)
C9 C8 H8 125.1
C7 C8 H8 125.1
W1 C8 H8 118.3
C5 C9 C8 107.6(6)
C5 C9 W1 75.3(4)
C8 C9 W1 67.6(4)
C5 C9 H9 126.2
C8 C9 H9 126.2
W1 C9 H9 122.5
C11 C10 C14 103.7(7)
C11 C10 Si2 126.4(6)
C14 C10 Si2 128.2(6)
C11 C10 W1 74.0(4)
C14 C10 W1 68.4(4)
Si2 C10 W1 132.6(4)
C12 C11 C10 111.1(8)
C12 C11 W1 71.6(5)
C10 C11 W1 70.5(4)
C12 C11 H11 124.5
C10 C11 H11 124.5
W1 C11 H11 125.0
C11 C12 C13 108.0(8)
C11 C12 W1 73.7(4)
C13 C12 W1 69.1(4)
C11 C12 H12 126.0
C13 C12 H12 126.0
W1 C12 H12 122.9
C14 C13 C12 106.7(8)
C14 C13 W1 70.8(4)
C12 C13 W1 74.8(5)
C14 C13 H13 126.6
C12 C13 H13 126.6
W1 C13 H13 119.7
C13 C14 C10 110.4(7)
C13 C14 W1 72.5(4)
C10 C14 W1 74.4(4)
C13 C14 H14 124.8
C10 C14 H14 124.8
W1 C14 H14 119.9
Si1 C15 H15A 109.5
Si1 C15 H15B 109.5
H15A C15 H15B 109.5
Si1 C15 H15C 109.5
H15A C15 H15C 109.5
H15B C15 H15C 109.5
Si1 C16 H16A 109.5
Si1 C16 H16B 109.5
H16A C16 H16B 109.5
Si1 C16 H16C 109.5
H16A C16 H16C 109.5
H16B C16 H16C 109.5
Si1 C17 H17A 109.5
Si1 C17 H17B 109.5
H17A C17 H17B 109.5
Si1 C17 H17C 109.5
H17A C17 H17C 109.5
H17B C17 H17C 109.5
Si2 C18 H18A 109.5
Si2 C18 H18B 109.5
H18A C18 H18B 109.5
Si2 C18 H18C 109.5
H18A C18 H18C 109.5
H18B C18 H18C 109.5
Si2 C19 H19A 109.5
Si2 C19 H19B 109.5
H19A C19 H19B 109.5
Si2 C19 H19C 109.5
H19A C19 H19C 109.5
H19B C19 H19C 109.5
Si2 C20 H20A 109.5
Si2 C20 H20B 109.5
H20A C20 H20B 109.5
Si2 C20 H20C 109.5
H20A C20 H20C 109.5
H20B C20 H20C 109.5
C22 C21 C26 118.7(6)
C22 C21 P 122.6(5)
C26 C21 P 118.5(5)
C21 C22 C23 120.8(7)
C21 C22 H22 119.6
C23 C22 H22 119.6
C24 C23 C22 120.2(8)
C24 C23 H23 119.9
C22 C23 H23 119.9
C23 C24 C25 120.9(8)
C23 C24 H24 119.6
C25 C24 H24 119.6
C24 C25 C26 117.8(7)
C24 C25 H25 121.1
C26 C25 H25 121.1
C21 C26 C25 121.5(7)
C21 C26 H26 119.3
C25 C26 H26 119.3
C28 C27 C32 118.7(6)
C28 C27 P 119.4(5)
C32 C27 P 121.9(5)
C27 C28 C29 119.8(7)
C27 C28 H28 120.1
C29 C28 H28 120.1
C30 C29 C28 120.1(8)
C30 C29 H29 119.9
C28 C29 H29 119.9
C31 C30 C29 121.4(8)
C31 C30 H30 119.3
C29 C30 H30 119.3
C30 C31 C32 119.8(8)
C30 C31 H31 120.1
C32 C31 H31 120.1
C27 C32 C31 120.2(7)
C27 C32 H32 119.9
C31 C32 H32 119.9

loop_
_geom_bond_atom_site_label_1
_geom_bond_atom_site_label_2
_geom_bond_distance
W1 C14 2.230(6)
W1 C8 2.231(7)
W1 C13 2.253(7)
W1 C7 2.260(7)
W1 C6 2.309(6)
W1 C10 2.310(6)
W1 C12 2.328(7)
W1 C9 2.342(6)
W1 C11 2.355(7)
W1 C5 2.409(6)
W1 Cl 2.4944(19)
W2 C2 1.916(7)
W2 C1 1.969(8)
W2 C3 2.021(9)
W2 C4 2.036(9)
W2 P 2.5142(18)
W2 Cl 2.5702(17)
P C5 1.825(7)
P C21 1.825(7)
P C27 1.831(6)
Si1 C16 1.855(9)
Si1 C17 1.857(8)
Si1 C15 1.863(8)
Si1 C7 1.869(7)
Si2 C18 1.846(9)
Si2 C19 1.849(10)
Si2 C10 1.856(8)
Si2 C20 1.862(10)
O1 C1 1.157(8)
O2 C2 1.181(8)
O3 C3 1.143(9)
O4 C4 1.133(8)
C5 C9 1.413(9)
C5 C6 1.416(9)
C6 C7 1.426(9)
C6 H6 0.9300
C7 C8 1.452(9)
C8 C9 1.426(9)
C8 H8 0.9300
C9 H9 0.9300
C10 C11 1.422(10)
C10 C14 1.449(10)
C11 C12 1.398(12)
C11 H11 0.9300
C12 C13 1.420(12)
C12 H12 0.9300
C13 C14 1.410(10)
C13 H13 0.9300
C14 H14 0.9300
C15 H15A 0.9600
C15 H15B 0.9600
C15 H15C 0.9600
C16 H16A 0.9600
C16 H16B 0.9600
C16 H16C 0.9600
C17 H17A 0.9600
C17 H17B 0.9600
C17 H17C 0.9600
C18 H18A 0.9600
C18 H18B 0.9600
C18 H18C 0.9600
C19 H19A 0.9600
C19 H19B 0.9600
C19 H19C 0.9600
C20 H20A 0.9600
C20 H20B 0.9600
C20 H20C 0.9600
C21 C22 1.370(9)
C21 C26 1.377(9)
C22 C23 1.371(10)
C22 H22 0.9300
C23 C24 1.366(11)
C23 H23 0.9300
C24 C25 1.382(11)
C24 H24 0.9300
C25 C26 1.396(9)
C25 H25 0.9300
C26 H26 0.9300
C27 C28 1.375(9)
C27 C32 1.393(10)
C28 C29 1.392(10)
C28 H28 0.9300
C29 C30 1.360(11)
C29 H29 0.9300
C30 C31 1.334(11)
C30 H30 0.9300
C31 C32 1.395(10)
C31 H31 0.9300
C32 H32 0.9300
